data_4323031
loop_
_publ_author_name
'Zhen Tang'
'Yasuo Nomura'
'Shigeki Kuwata'
'Youichi Ishii'
'Yasushi Mizobe'
'Masanobu Hidai'

_publ_contact_author
;
    Masanobu Hidai
 Department of Chemistry and Biotechnology, Graduate School of Engineering,
The University of Tokyo, Hongo, Bunkyo-Ku, Tokyo 113-8656, Japan
;
_publ_contact_author_fax ' +81-3-5800-6945 '
_publ_contact_author_phone ' +81-3-3812-2111 ext 7261 '
_publ_section_title
;
 Metal-Metal Bonding in Pentanuclear Bow-Tie Metal Sulfido Clusters.
 Synthetic and Structural Studies on the Cationic Pentanuclear Clusters
 [(Cp*Ir)2(\m3-S)2M(\m3-S)2(IrCp*)2]n+ (M = Fe, Co, Ni; n = 1, 2)
;
_journal_name_full 'Inorganic Chemistry'
_journal_page_first 4909
_journal_page_last 4920
_journal_paper_doi 10.1021/ic9806885
_journal_volume 37
_journal_year 1998
_chemical_formula_sum 'C20 H30 Cl2 Fe Rh2 S2'
_space_group_IT_number 15
_symmetry_cell_setting monoclinic
_symmetry_Int_Tables_number 15
_symmetry_space_group_name_Hall '-C 2yc'
_symmetry_space_group_name_H-M 'C 1 2/c 1'
_audit_creation_date 'Thu Oct 24 18:18:00 1996'
_audit_creation_method 'from TEXRAY.INF file'
_cell_angle_alpha 90
_cell_angle_beta 109.656(8)
_cell_angle_gamma 90
_cell_formula_units_Z 8.00
_cell_length_a 33.443(2)
_cell_length_b 8.832(3)
_cell_length_c 17.457(2)
_cell_measurement_reflns_used 23
_cell_measurement_temperature 23.0
_cell_measurement_theta_max 39.51
_cell_measurement_theta_min 37.73
_cell_volume 4855.8(18)
_computing_cell_refinement 'MSC/AFC Diffractometer Control'
_computing_data_collection 'MSC/AFC Diffractometer Control'
_computing_data_reduction 'teXsan: PROCESS (MSC)'
_computing_publication_material 'teXsan: FINISH (MSC)'
_computing_structure_refinement 'teXsan: LS (MSC)'
_computing_structure_solution 'DIRDIF92 (PATTY)'
_diffrn_ambient_temperature 23.0
_diffrn_measurement_device AFC7R
_diffrn_measurement_method 'omega/2-theta scans'
_diffrn_orient_matrix_UB_11 -0.01714
_diffrn_orient_matrix_UB_12 -0.00220
_diffrn_orient_matrix_UB_13 -0.05926
_diffrn_orient_matrix_UB_21 -0.02670
_diffrn_orient_matrix_UB_22 -0.00388
_diffrn_orient_matrix_UB_23 0.01373
_diffrn_orient_matrix_UB_31 -0.00125
_diffrn_orient_matrix_UB_32 0.11313
_diffrn_orient_matrix_UB_33 -0.00068
_diffrn_radiation_monochromator graphite
_diffrn_radiation_source 'X-ray tube'
_diffrn_radiation_type MoKalpha
_diffrn_radiation_wavelength 0.7107
_diffrn_reflns_av_R_equivalents 3.07
_diffrn_reflns_limit_h_max 43
_diffrn_reflns_limit_h_min 0
_diffrn_reflns_limit_k_max 0
_diffrn_reflns_limit_k_min 0
_diffrn_reflns_limit_l_max 0
_diffrn_reflns_limit_l_min -18
_diffrn_reflns_number 6071
_diffrn_reflns_theta_max 27.5277
_diffrn_reflns_theta_min 2.585
_diffrn_standards_decay_% 0.14
_diffrn_standards_interval_count 150
_diffrn_standards_number 3
_exptl_absorpt_coefficient_mu_cm 23.254
_exptl_absorpt_correction_T_max 0.999
_exptl_absorpt_correction_T_min 0.920
_exptl_absorpt_correction_type psi-scan
_exptl_crystal_colour darkbrown
_exptl_crystal_density_diffrn 1.825
_exptl_crystal_description prismatic
_exptl_crystal_F_000 2656.00
_exptl_crystal_size_max 0.800
_exptl_crystal_size_mid 0.150
_exptl_crystal_size_min 0.100
_refine_diff_density_max -1.22120
_refine_diff_density_min 1.00290
_refine_ls_extinction_coef 0.42805
_refine_ls_extinction_method Zachariasen_type_2_Gaussian_isotropic
_refine_ls_goodness_of_fit_obs 1.990
_refine_ls_matrix_type full
_refine_ls_number_parameters 245
_refine_ls_number_reflns 3436
_refine_ls_number_restraints 0
_refine_ls_R_factor_obs 0.0410
_refine_ls_shift/esd_max 0.0180
_refine_ls_structure_factor_coef F
_refine_ls_weighting_scheme sigma
_refine_ls_wR_factor_obs 0.0270
_cod_data_source_file ic9806885_2.cif
_cod_data_source_block '[(Cp*Rh)2(S)2FeCl2](compound4)'
_cod_original_cell_volume 4855(1)
_cod_original_sg_symbol_H-M 'C 2/c '
_cod_original_formula_sum 'C20 H30 Rh2 S2 Fe Cl2'
_cod_database_code 4323031

loop_
_symmetry_equiv_pos_as_xyz
'   +x,   +y,   +z'
'1/2+x,1/2+y,   +z'
'   -x,   +y,1/2-z'
1/2-x,1/2+y,1/2-z
'   -x,   -y,   -z'
'1/2-x,1/2-y,   -z'
'   +x,   -y,1/2+z'
1/2+x,1/2-y,1/2+z

loop_
_atom_site_aniso_label
_atom_site_aniso_U_11
_atom_site_aniso_U_22
_atom_site_aniso_U_33
_atom_site_aniso_U_12
_atom_site_aniso_U_13
_atom_site_aniso_U_23
Rh1 0.0255(3) 0.0431(4) 0.0275(3) 0.0069(3) 0.0086(2) 0.0052(3)
Rh2 0.0244(3) 0.0293(3) 0.0233(3) 0.0016(3) 0.0079(2) 0.0023(3)
Fe1 0.0347(6) 0.0451(7) 0.0369(6) -0.0004(5) 0.0151(5) -0.0077(5)
Cl1 0.060(1) 0.066(2) 0.035(1) -0.012(1) 0.0136(10) -0.007(1)
Cl2 0.053(1) 0.100(2) 0.092(2) 0.028(1) 0.014(1) -0.040(2)
S1 0.0300(10) 0.035(1) 0.041(1) 0.0008(9) 0.0157(8) 0.0076(9)
S2 0.0274(9) 0.043(1) 0.0315(9) -0.0024(9) 0.0131(7) 0.0038(9)
C1 0.028(5) 0.14(1) 0.021(4) -0.006(6) 0.001(3) 0.026(6)
C2 0.042(5) 0.047(6) 0.043(5) 0.005(4) -0.010(4) 0.021(4)
C3 0.024(4) 0.063(6) 0.032(4) 0.003(4) 0.001(3) 0.004(4)
C4 0.050(5) 0.049(6) 0.027(4) -0.002(5) -0.008(4) -0.001(4)
C5 0.050(6) 0.101(8) 0.016(4) 0.032(6) -0.008(4) -0.007(5)
C6 0.066(7) 0.30(2) 0.059(6) -0.027(9) 0.006(5) 0.093(9)
C7 0.083(7) 0.071(8) 0.088(7) 0.009(6) -0.018(5) 0.017(6)
C8 0.025(4) 0.15(1) 0.066(6) 0.005(6) 0.009(4) 0.000(6)
C9 0.138(10) 0.060(7) 0.055(6) -0.026(7) -0.034(6) -0.005(5)
C10 0.127(9) 0.26(2) 0.033(5) 0.14(1) -0.014(5) -0.042(8)
C11 0.035(4) 0.031(4) 0.024(4) 0.013(3) 0.008(3) 0.002(3)
C12 0.021(3) 0.035(4) 0.039(4) 0.006(3) 0.013(3) 0.005(4)
C13 0.032(4) 0.031(4) 0.028(4) 0.016(3) 0.010(3) 0.010(3)
C14 0.036(4) 0.026(4) 0.045(4) -0.002(3) 0.019(4) 0.003(4)
C15 0.036(4) 0.026(4) 0.028(4) -0.003(3) 0.000(3) 0.002(3)
C16 0.048(5) 0.063(6) 0.041(4) 0.011(4) 0.026(4) 0.006(4)
C17 0.035(4) 0.062(6) 0.052(5) -0.005(4) 0.012(4) -0.003(4)
C18 0.053(5) 0.073(7) 0.028(4) 0.016(5) 0.010(4) 0.008(4)
C19 0.054(5) 0.051(6) 0.066(6) 0.004(5) 0.019(4) 0.025(5)
C20 0.057(5) 0.042(6) 0.053(5) 0.002(4) 0.006(4) -0.007(4)

loop_
_atom_site_label
_atom_site_fract_x
_atom_site_fract_y
_atom_site_fract_z
_atom_site_U_iso_or_equiv
_atom_site_thermal_displace_type
_atom_site_calc_flag
_atom_site_calc_attached_atom
Rh1 0.09260(2) 0.16032(7) -0.05202(3) 0.0321 Uij ? ?
Rh2 0.16518(2) 0.02367(6) 0.05390(3) 0.0257 Uij ? ?
Fe1 0.12120(3) 0.2662(1) 0.11091(6) 0.0381 Uij ? ?
Cl1 0.16547(6) 0.2867(2) 0.2403(1) 0.0543 Uij ? ?
Cl2 0.06761(7) 0.4253(3) 0.0982(1) 0.0846 Uij ? ?
S1 0.15666(5) 0.2755(2) 0.0180(1) 0.0345 Uij ? ?
S2 0.09873(5) 0.0268(2) 0.06497(10) 0.0332 Uij ? ?
C1 0.0769(2) 0.243(1) -0.1760(4) 0.0636 Uij ? ?
C2 0.0484(2) 0.3067(9) -0.1410(4) 0.0497 Uij ? ?
C3 0.0254(2) 0.1854(10) -0.1226(4) 0.0416 Uij ? ?
C4 0.0399(3) 0.0459(10) -0.1438(4) 0.0467 Uij ? ?
C5 0.0720(3) 0.083(1) -0.1775(4) 0.0605 Uij ? ?
C6 0.1062(3) 0.333(2) -0.2080(5) 0.1469 Uij ? ?
C7 0.0416(3) 0.472(1) -0.1295(5) 0.0922 Uij ? ?
C8 -0.0092(2) 0.205(1) -0.0856(5) 0.0815 Uij ? ?
C9 0.0237(3) -0.105(1) -0.1339(5) 0.1008 Uij ? ?
C10 0.0946(3) -0.027(2) -0.2137(5) 0.1508 Uij ? ?
C11 0.2129(2) -0.0833(7) 0.0121(4) 0.0302 Uij ? ?
C12 0.2337(2) -0.0178(8) 0.0896(4) 0.0313 Uij ? ?
C13 0.2163(2) -0.0897(8) 0.1460(4) 0.0303 Uij ? ?
C14 0.1863(2) -0.1996(8) 0.1016(4) 0.0344 Uij ? ?
C15 0.1841(2) -0.1948(7) 0.0208(4) 0.0325 Uij ? ?
C16 0.2223(2) -0.0468(9) -0.0642(4) 0.0482 Uij ? ?
C17 0.2677(2) 0.1031(9) 0.1107(4) 0.0503 Uij ? ?
C18 0.2304(2) -0.0531(9) 0.2351(4) 0.0522 Uij ? ?
C19 0.1641(2) -0.3098(9) 0.1390(5) 0.0573 Uij ? ?
C20 0.1584(2) -0.3016(9) -0.0427(4) 0.0536 Uij ? ?
H1 0.1347 0.3038 -0.1802 0.1397 Uij ? ?
H2 0.0993 0.3144 -0.2645 0.1397 Uij ? ?
H3 0.1029 0.4380 -0.1994 0.1397 Uij ? ?
H4 0.0675 0.5156 -0.0956 0.0932 Uij ? ?
H5 0.0327 0.5211 -0.1808 0.0932 Uij ? ?
H6 0.0205 0.4832 -0.1047 0.0932 Uij ? ?
H7 -0.0128 0.3103 -0.0776 0.0911 Uij ? ?
H8 -0.0350 0.1647 -0.1214 0.0911 Uij ? ?
H9 -0.0014 0.1544 -0.0349 0.0911 Uij ? ?
H10 -0.0059 -0.1101 -0.1633 0.1111 Uij ? ?
H11 0.0380 -0.1799 -0.1544 0.1111 Uij ? ?
H12 0.0286 -0.1239 -0.0780 0.1111 Uij ? ?
H13 0.0744 -0.0790 -0.2574 0.1591 Uij ? ?
H14 0.1139 0.0262 -0.2332 0.1591 Uij ? ?
H15 0.1097 -0.0975 -0.1733 0.1591 Uij ? ?
H16 0.2513 -0.0682 -0.0561 0.0503 Uij ? ?
H17 0.2048 -0.1067 -0.1078 0.0503 Uij ? ?
H18 0.2169 0.0574 -0.0769 0.0503 Uij ? ?
H19 0.2757 0.1264 0.1670 0.0516 Uij ? ?
H20 0.2917 0.0669 0.0988 0.0516 Uij ? ?
H21 0.2570 0.1914 0.0796 0.0516 Uij ? ?
H22 0.2145 -0.1118 0.2603 0.0523 Uij ? ?
H23 0.2597 -0.0758 0.2593 0.0523 Uij ? ?
H24 0.2259 0.0514 0.2420 0.0523 Uij ? ?
H25 0.1343 -0.3028 0.1121 0.0579 Uij ? ?
H26 0.1733 -0.4098 0.1335 0.0579 Uij ? ?
H27 0.1706 -0.2868 0.1950 0.0579 Uij ? ?
H28 0.1293 -0.2907 -0.0488 0.0575 Uij ? ?
H29 0.1624 -0.2795 -0.0929 0.0575 Uij ? ?
H30 0.1673 -0.4024 -0.0269 0.0643 Uij ? ?

loop_
_atom_type_symbol
_atom_type_oxidation_number
_atom_type_number_in_cell
_atom_type_scat_dispersion_real
_atom_type_scat_dispersion_imag
_atom_type_scat_source
C 0 160 0.003 0.002 'International Tables'
H 0 240 0.000 0.000 'International Tables'
Rh 0 16 -1.118 0.919 'International Tables'
S 0 16 0.125 0.123 'International Tables'
Cl 0 16 0.148 0.159 'International Tables'
Fe 0 8 0.346 0.844 'International Tables'

loop_
_geom_angle_atom_site_label_1
_geom_angle_atom_site_label_2
_geom_angle_atom_site_label_3
_geom_angle
_geom_angle_site_symmetry_1
_geom_angle_site_symmetry_2
_geom_angle_site_symmetry_3
_geom_angle_publ_flag
Rh(2) Rh(1) Fe(1) 63.40(3) ? ? ? yes
Rh(2) Rh(1) S(1) 52.73(5) ? ? ? yes
Rh(2) Rh(1) S(2) 52.57(4) ? ? ? yes
Rh(2) Rh(1) C(1) 132.2(2) ? ? ? yes
Rh(2) Rh(1) C(2) 164.6(2) ? ? ? yes
Rh(2) Rh(1) C(3) 157.2(2) ? ? ? yes
Rh(2) Rh(1) C(4) 126.4(2) ? ? ? yes
Rh(2) Rh(1) C(5) 116.4(2) ? ? ? yes
Fe(1) Rh(1) S(1) 52.09(5) ? ? ? yes
Fe(1) Rh(1) S(2) 51.78(5) ? ? ? yes
Fe(1) Rh(1) C(1) 140.7(3) ? ? ? yes
Fe(1) Rh(1) C(2) 116.1(2) ? ? ? yes
Fe(1) Rh(1) C(3) 118.0(2) ? ? ? yes
Fe(1) Rh(1) C(4) 143.4(2) ? ? ? yes
Fe(1) Rh(1) C(5) 178.4(3) ? ? ? yes
S(1) Rh(1) S(2) 88.06(6) ? ? ? yes
S(1) Rh(1) C(1) 104.4(2) ? ? ? yes
S(1) Rh(1) C(2) 113.7(2) ? ? ? yes
S(1) Rh(1) C(3) 148.1(2) ? ? ? yes
S(1) Rh(1) C(4) 164.5(2) ? ? ? yes
S(1) Rh(1) C(5) 126.4(3) ? ? ? yes
S(2) Rh(1) C(1) 166.6(3) ? ? ? yes
S(2) Rh(1) C(2) 140.6(2) ? ? ? yes
S(2) Rh(1) C(3) 108.7(2) ? ? ? yes
S(2) Rh(1) C(4) 102.8(2) ? ? ? yes
S(2) Rh(1) C(5) 129.5(3) ? ? ? yes
C(1) Rh(1) C(2) 37.8(3) ? ? ? yes
C(1) Rh(1) C(3) 62.9(3) ? ? ? yes
C(1) Rh(1) C(4) 64.0(3) ? ? ? yes
C(1) Rh(1) C(5) 38.2(3) ? ? ? yes
C(2) Rh(1) C(3) 38.0(3) ? ? ? yes
C(2) Rh(1) C(4) 64.2(3) ? ? ? yes
C(2) Rh(1) C(5) 63.7(3) ? ? ? yes
C(3) Rh(1) C(4) 37.9(3) ? ? ? yes
C(3) Rh(1) C(5) 62.9(3) ? ? ? yes
C(4) Rh(1) C(5) 38.1(3) ? ? ? yes
Rh(1) Rh(2) S(1) 53.13(5) ? ? ? yes
Rh(1) Rh(2) S(2) 52.98(4) ? ? ? yes
Rh(1) Rh(2) C(11) 122.6(2) ? ? ? yes
Rh(1) Rh(2) C(12) 148.8(2) ? ? ? yes
Rh(1) Rh(2) C(13) 172.3(2) ? ? ? yes
Rh(1) Rh(2) C(14) 138.6(2) ? ? ? yes
Rh(1) Rh(2) C(15) 118.4(2) ? ? ? yes
S(1) Rh(2) S(2) 88.66(7) ? ? ? yes
S(1) Rh(2) C(11) 111.4(2) ? ? ? yes
S(1) Rh(2) C(12) 105.1(2) ? ? ? yes
S(1) Rh(2) C(13) 130.2(2) ? ? ? yes
S(1) Rh(2) C(14) 168.3(2) ? ? ? yes
S(1) Rh(2) C(15) 143.9(2) ? ? ? yes
S(2) Rh(2) C(11) 150.7(2) ? ? ? yes
S(2) Rh(2) C(12) 157.9(2) ? ? ? yes
S(2) Rh(2) C(13) 119.3(2) ? ? ? yes
S(2) Rh(2) C(14) 100.3(2) ? ? ? yes
S(2) Rh(2) C(15) 114.2(2) ? ? ? yes
C(11) Rh(2) C(12) 37.9(2) ? ? ? yes
C(11) Rh(2) C(13) 64.1(2) ? ? ? yes
C(11) Rh(2) C(14) 63.4(2) ? ? ? yes
C(11) Rh(2) C(15) 38.1(2) ? ? ? yes
C(12) Rh(2) C(13) 38.8(2) ? ? ? yes
C(12) Rh(2) C(14) 64.1(2) ? ? ? yes
C(12) Rh(2) C(15) 63.7(2) ? ? ? yes
C(13) Rh(2) C(14) 38.4(2) ? ? ? yes
C(13) Rh(2) C(15) 63.7(2) ? ? ? yes
C(14) Rh(2) C(15) 37.4(2) ? ? ? yes
Rh(1) Fe(1) Cl(1) 156.60(7) ? ? ? yes
Rh(1) Fe(1) Cl(2) 96.87(7) ? ? ? yes
Rh(1) Fe(1) S(1) 52.24(5) ? ? ? yes
Rh(1) Fe(1) S(2) 52.12(5) ? ? ? yes
Cl(1) Fe(1) Cl(2) 106.51(8) ? ? ? yes
Cl(1) Fe(1) S(1) 112.42(8) ? ? ? yes
Cl(1) Fe(1) S(2) 116.84(8) ? ? ? yes
Cl(2) Fe(1) S(1) 119.55(9) ? ? ? yes
Cl(2) Fe(1) S(2) 112.84(9) ? ? ? yes
S(1) Fe(1) S(2) 88.43(7) ? ? ? yes
Rh(1) S(1) Rh(2) 74.14(6) ? ? ? yes
Rh(1) S(1) Fe(1) 75.67(6) ? ? ? yes
Rh(2) S(1) Fe(1) 79.64(6) ? ? ? yes
Rh(1) S(2) Rh(2) 74.45(5) ? ? ? yes
Rh(1) S(2) Fe(1) 76.10(7) ? ? ? yes
Rh(2) S(2) Fe(1) 80.11(6) ? ? ? yes
Rh(1) C(1) C(2) 71.0(4) ? ? ? yes
Rh(1) C(1) C(5) 70.8(5) ? ? ? yes
Rh(1) C(1) C(6) 125.2(5) ? ? ? yes
C(2) C(1) C(5) 108.2(8) ? ? ? yes
C(2) C(1) C(6) 124(1) ? ? ? yes
C(5) C(1) C(6) 127(1) ? ? ? yes
Rh(1) C(2) C(1) 71.1(4) ? ? ? yes
Rh(1) C(2) C(3) 71.2(4) ? ? ? yes
Rh(1) C(2) C(7) 125.4(6) ? ? ? yes
C(1) C(2) C(3) 107.1(8) ? ? ? yes
C(1) C(2) C(7) 126.8(9) ? ? ? yes
C(3) C(2) C(7) 126.0(9) ? ? ? yes
Rh(1) C(3) C(2) 70.8(4) ? ? ? yes
Rh(1) C(3) C(4) 71.5(4) ? ? ? yes
Rh(1) C(3) C(8) 124.2(5) ? ? ? yes
C(2) C(3) C(4) 109.9(7) ? ? ? yes
C(2) C(3) C(8) 124.0(8) ? ? ? yes
C(4) C(3) C(8) 126.2(8) ? ? ? yes
Rh(1) C(4) C(3) 70.7(4) ? ? ? yes
Rh(1) C(4) C(5) 70.3(4) ? ? ? yes
Rh(1) C(4) C(9) 124.8(5) ? ? ? yes
C(3) C(4) C(5) 106.1(8) ? ? ? yes
C(3) C(4) C(9) 125.9(8) ? ? ? yes
C(5) C(4) C(9) 128.0(9) ? ? ? yes
Rh(1) C(5) C(1) 71.0(5) ? ? ? yes
Rh(1) C(5) C(4) 71.6(4) ? ? ? yes
Rh(1) C(5) C(10) 126.6(5) ? ? ? yes
C(1) C(5) C(4) 108.7(8) ? ? ? yes
C(1) C(5) C(10) 125(1) ? ? ? yes
C(4) C(5) C(10) 125(1) ? ? ? yes
Rh(2) C(11) C(12) 71.5(3) ? ? ? yes
Rh(2) C(11) C(15) 70.5(4) ? ? ? yes
Rh(2) C(11) C(16) 126.8(4) ? ? ? yes
C(12) C(11) C(15) 108.2(6) ? ? ? yes
C(12) C(11) C(16) 125.1(6) ? ? ? yes
C(15) C(11) C(16) 126.6(6) ? ? ? yes
Rh(2) C(12) C(11) 70.6(3) ? ? ? yes
Rh(2) C(12) C(13) 69.3(3) ? ? ? yes
Rh(2) C(12) C(17) 125.5(5) ? ? ? yes
C(11) C(12) C(13) 106.8(6) ? ? ? yes
C(11) C(12) C(17) 127.4(6) ? ? ? yes
C(13) C(12) C(17) 125.8(6) ? ? ? yes
Rh(2) C(13) C(12) 71.8(3) ? ? ? yes
Rh(2) C(13) C(14) 71.0(4) ? ? ? yes
Rh(2) C(13) C(18) 124.4(5) ? ? ? yes
C(12) C(13) C(14) 107.4(6) ? ? ? yes
C(12) C(13) C(18) 123.6(6) ? ? ? yes
C(14) C(13) C(18) 128.9(6) ? ? ? yes
Rh(2) C(14) C(13) 70.6(4) ? ? ? yes
Rh(2) C(14) C(15) 71.5(4) ? ? ? yes
Rh(2) C(14) C(19) 127.8(5) ? ? ? yes
C(13) C(14) C(15) 108.6(6) ? ? ? yes
C(13) C(14) C(19) 124.5(6) ? ? ? yes
C(15) C(14) C(19) 126.6(7) ? ? ? yes
Rh(2) C(15) C(11) 71.4(4) ? ? ? yes
Rh(2) C(15) C(14) 71.2(4) ? ? ? yes
Rh(2) C(15) C(20) 128.0(5) ? ? ? yes
C(11) C(15) C(14) 108.9(6) ? ? ? yes
C(11) C(15) C(20) 126.9(6) ? ? ? yes
C(14) C(15) C(20) 123.9(6) ? ? ? yes

loop_
_geom_bond_atom_site_label_1
_geom_bond_atom_site_label_2
_geom_bond_distance
_geom_bond_site_symmetry_1
_geom_bond_site_symmetry_2
_geom_bond_publ_flag
Rh(1) Rh(2) 2.7835(8) ? ? yes
Rh(1) Fe(1) 2.837(1) ? ? yes
Rh(1) S(1) 2.315(2) ? ? yes
Rh(1) S(2) 2.307(2) ? ? yes
Rh(1) C(1) 2.175(7) ? ? yes
Rh(1) C(2) 2.174(7) ? ? yes
Rh(1) C(3) 2.179(6) ? ? yes
Rh(1) C(4) 2.190(7) ? ? yes
Rh(1) C(5) 2.172(7) ? ? yes
Rh(2) S(1) 2.303(2) ? ? yes
Rh(2) S(2) 2.294(2) ? ? yes
Rh(2) C(11) 2.180(6) ? ? yes
Rh(2) C(12) 2.192(6) ? ? yes
Rh(2) C(13) 2.159(6) ? ? yes
Rh(2) C(14) 2.165(7) ? ? yes
Rh(2) C(15) 2.168(7) ? ? yes
Fe(1) Cl(1) 2.253(2) ? ? yes
Fe(1) Cl(2) 2.229(2) ? ? yes
Fe(1) S(1) 2.310(2) ? ? yes
Fe(1) S(2) 2.296(2) ? ? yes
C(1) C(2) 1.41(1) ? ? yes
C(1) C(5) 1.42(1) ? ? yes
C(1) C(6) 1.51(1) ? ? yes
C(2) C(3) 1.416(10) ? ? yes
C(2) C(7) 1.50(1) ? ? yes
C(3) C(4) 1.42(1) ? ? yes
C(3) C(8) 1.513(9) ? ? yes
C(4) C(5) 1.43(1) ? ? yes
C(4) C(9) 1.47(1) ? ? yes
C(5) C(10) 1.49(1) ? ? yes
C(11) C(12) 1.420(8) ? ? yes
C(11) C(15) 1.421(8) ? ? yes
C(11) C(16) 1.504(8) ? ? yes
C(12) C(13) 1.447(8) ? ? yes
C(12) C(17) 1.513(9) ? ? yes
C(13) C(14) 1.423(8) ? ? yes
C(13) C(18) 1.501(8) ? ? yes
C(14) C(15) 1.388(8) ? ? yes
C(14) C(19) 1.501(9) ? ? yes
C(15) C(20) 1.488(9) ? ? yes
